data_4081124
loop_
_publ_author_name
'Samouei, Hamidreza'
'Grushin, Vladimir V.'

_publ_section_title
;
 New, Highly Efficient, Simple, Safe, and Scalable Synthesis of
 [(Ph3P)3Ru(CO)(H)2]
;
_journal_issue 15
_journal_name_full Organometallics
_journal_page_first 4440
_journal_paper_doi 10.1021/om400461w
_journal_volume 32
_journal_year 2013
_chemical_formula_sum 'C61.8 H56.2 O P3 Ru'
_chemical_formula_weight 1008.85
_chemical_name_systematic
; 
 ? 
;
_space_group_IT_number 61
_symmetry_cell_setting orthorhombic
_symmetry_space_group_name_Hall '-P 2ac 2ab'
_symmetry_space_group_name_H-M 'P b c a'
_atom_sites_solution_hydrogens geom
_atom_sites_solution_primary direct
_atom_sites_solution_secondary difmap
_audit_creation_method SHELXL-97
_cell_angle_alpha 90.00
_cell_angle_beta 90.00
_cell_angle_gamma 90.00
_cell_formula_units_Z 8
_cell_length_a 21.1681(9)
_cell_length_b 18.5763(10)
_cell_length_c 25.2229(13)
_cell_measurement_reflns_used 7157
_cell_measurement_temperature 100(2)
_cell_measurement_theta_max 30.89
_cell_measurement_theta_min 2.18
_cell_volume 9918.3(9)
_computing_cell_refinement 'Bruker APEX2 v2011.4-0'
_computing_data_collection 'Bruker APEX2 v2011.4-0'
_computing_data_reduction 'Bruker SAINT V7.60A'
_computing_molecular_graphics 'Bruker SHELXTL'
_computing_publication_material 'Bruker SHELXTL'
_computing_structure_refinement 'SHELXS-97 (Sheldrick, 2008)'
_computing_structure_solution Sir2011
_diffrn_ambient_temperature 100(2)
_diffrn_detector_area_resol_mean 512
_diffrn_detector_type '4K CCD area detector APEX II'
_diffrn_measured_fraction_theta_full 0.976
_diffrn_measured_fraction_theta_max 0.863
_diffrn_measurement_device_type 'APEX DUO Kappa 4-axis goniometer'
_diffrn_measurement_method
;
 Fullsphere data collection, phi and omega scans
;
_diffrn_measurement_specimen_support 'magnetic support with MicroMount'
_diffrn_radiation_monochromator 'Quazar MX Multilayer Optics'
_diffrn_radiation_type MoK\a
_diffrn_radiation_wavelength 0.71073
_diffrn_reflns_av_R_equivalents 0.0540
_diffrn_reflns_av_sigmaI/netI 0.0691
_diffrn_reflns_limit_h_max 17
_diffrn_reflns_limit_h_min -26
_diffrn_reflns_limit_k_max 12
_diffrn_reflns_limit_k_min -27
_diffrn_reflns_limit_l_max 37
_diffrn_reflns_limit_l_min -36
_diffrn_reflns_number 43185
_diffrn_reflns_theta_full 25.00
_diffrn_reflns_theta_max 31.69
_diffrn_reflns_theta_min 1.61
_diffrn_source 'Microfocus source E025 IuS'
_diffrn_source_current 0.6
_diffrn_source_power 50
_diffrn_source_size '0.2 mm x 0.2 mm fine focus'
_diffrn_source_type 'Bruker APEX DUO'
_exptl_absorpt_coefficient_mu 0.456
_exptl_absorpt_correction_T_max 0.9955
_exptl_absorpt_correction_T_min 0.9909
_exptl_absorpt_correction_type empirical
_exptl_absorpt_process_details
; 
 SADABS Version 2008/1 Bruker-Nonius
 Blessing, Acta Cryst. (1995) A51 33-38
;
_exptl_crystal_colour yellow
_exptl_crystal_density_diffrn 1.351
_exptl_crystal_density_method 'not measured'
_exptl_crystal_description block
_exptl_crystal_F_000 4192
_exptl_crystal_size_max 0.02
_exptl_crystal_size_mid 0.02
_exptl_crystal_size_min 0.01
_refine_diff_density_max 1.148
_refine_diff_density_min -0.648
_refine_diff_density_rms 0.198
_refine_ls_extinction_method none
_refine_ls_goodness_of_fit_ref 1.027
_refine_ls_hydrogen_treatment mixed
_refine_ls_matrix_type full
_refine_ls_number_parameters 708
_refine_ls_number_reflns 14483
_refine_ls_number_restraints 302
_refine_ls_restrained_S_all 1.025
_refine_ls_R_factor_all 0.0822
_refine_ls_R_factor_gt 0.0449
_refine_ls_shift/su_max 0.002
_refine_ls_shift/su_mean 0.000
_refine_ls_structure_factor_coef Fsqd
_refine_ls_weighting_details 'calc w=1/[\s^2^(Fo^2^)+(0.0579P)^2^+4.2930P] where P=(Fo^2^+2Fc^2^)/3'
_refine_ls_weighting_scheme calc
_refine_ls_wR_factor_gt 0.1060
_refine_ls_wR_factor_ref 0.1280
_reflns_number_gt 9834
_reflns_number_total 14483
_reflns_threshold_expression >2sigma(I)
_cod_data_source_file om400461w_si_002.cif
_cod_data_source_block mo_hrs252b
_cod_depositor_comments
;
The following automatic conversions were performed:

'_symmetry_cell_setting' value 'Orthorhombic' changed to
'orthorhombic' according to
/home/saulius/struct/CIF-dictionaries/cif_core.dic dictionary named
'cif_core.dic' version 2.4.2 from 2011-04-26.

Automatic conversion script
Id: cif_fix_values 1891 2012-01-12 08:04:46Z andrius 
;
_cod_original_sg_symbol_H-M Pbca
_cod_original_formula_sum 'C61.80 H56.20 O P3 Ru'
_cod_database_code 4081124

loop_
_symmetry_equiv_pos_as_xyz
'x, y, z'
'-x+1/2, -y, z+1/2'
'-x, y+1/2, -z+1/2'
'x+1/2, -y+1/2, -z'
'-x, -y, -z'
'x-1/2, y, -z-1/2'
'x, -y-1/2, z-1/2'
'-x-1/2, y-1/2, z'

loop_
_atom_site_label
_atom_site_type_symbol
_atom_site_fract_x
_atom_site_fract_y
_atom_site_fract_z
_atom_site_U_iso_or_equiv
_atom_site_adp_type
_atom_site_occupancy
_atom_site_symmetry_multiplicity
_atom_site_calc_flag
_atom_site_refinement_flags
_atom_site_disorder_assembly
_atom_site_disorder_group
C1 C 0.75054(14) 0.19893(16) 0.02626(10) 0.0191(6) Uani 1 1 d . . .
C2 C 0.63465(13) 0.10129(16) 0.15817(10) 0.0179(6) Uani 1 1 d . . .
C3 C 0.65619(15) 0.08545(19) 0.20938(11) 0.0298(7) Uani 1 1 d . . .
H3 H 0.6792 0.1205 0.2288 0.036 Uiso 1 1 calc R . .
C4 C 0.64382(18) 0.0182(2) 0.23185(13) 0.0422(9) Uani 1 1 d . . .
H4 H 0.6593 0.0074 0.2663 0.051 Uiso 1 1 calc R . .
C5 C 0.60940(17) -0.0325(2) 0.20457(13) 0.0381(8) Uani 1 1 d . . .
H5 H 0.6007 -0.0779 0.2204 0.046 Uiso 1 1 calc R . .
C6 C 0.58732(15) -0.01740(18) 0.15386(12) 0.0297(7) Uani 1 1 d . . .
H6 H 0.5634 -0.0523 0.1350 0.036 Uiso 1 1 calc R . .
C7 C 0.60038(13) 0.04868(16) 0.13090(10) 0.0205(6) Uani 1 1 d . . .
H7 H 0.5858 0.0584 0.0960 0.025 Uiso 1 1 calc R . .
C8 C 0.71555(13) 0.22174(17) 0.16859(10) 0.0201(6) Uani 1 1 d . . .
C9 C 0.77642(14) 0.19755(19) 0.15551(11) 0.0276(7) Uani 1 1 d . . .
H9 H 0.7820 0.1655 0.1266 0.033 Uiso 1 1 calc R . .
C10 C 0.82814(15) 0.2200(2) 0.18431(13) 0.0380(9) Uani 1 1 d . . .
H10 H 0.8690 0.2029 0.1752 0.046 Uiso 1 1 calc R . .
C11 C 0.82106(18) 0.2670(2) 0.22617(13) 0.0396(9) Uani 1 1 d . . .
H11 H 0.8570 0.2831 0.2453 0.048 Uiso 1 1 calc R . .
C12 C 0.76138(18) 0.2907(2) 0.24027(12) 0.0369(9) Uani 1 1 d . . .
H12 H 0.7564 0.3226 0.2694 0.044 Uiso 1 1 calc R . .
C13 C 0.70857(16) 0.26780(18) 0.21189(11) 0.0267(7) Uani 1 1 d . . .
H13 H 0.6677 0.2836 0.2221 0.032 Uiso 1 1 calc R . .
C14 C 0.58222(13) 0.24169(17) 0.15281(9) 0.0194(6) Uani 1 1 d . . .
C15 C 0.52730(15) 0.20725(19) 0.16950(13) 0.0304(7) Uani 1 1 d . . .
H15 H 0.5258 0.1561 0.1701 0.037 Uiso 1 1 calc R . .
C16 C 0.47472(15) 0.2465(2) 0.18529(14) 0.0381(9) Uani 1 1 d . . .
H16 H 0.4375 0.2220 0.1961 0.046 Uiso 1 1 calc R . .
C17 C 0.47623(16) 0.3204(2) 0.18544(11) 0.0325(8) Uani 1 1 d . . .
H17 H 0.4404 0.3470 0.1969 0.039 Uiso 1 1 calc R . .
C18 C 0.53015(16) 0.35584(19) 0.16884(11) 0.0303(7) Uani 1 1 d . . .
H18 H 0.5312 0.4070 0.1687 0.036 Uiso 1 1 calc R . .
C19 C 0.58297(15) 0.31690(18) 0.15238(10) 0.0244(6) Uani 1 1 d . . .
H19 H 0.6197 0.3417 0.1408 0.029 Uiso 1 1 calc R . .
C20 C 0.67738(12) 0.37590(15) 0.04536(9) 0.0155(5) Uani 1 1 d . . .
C21 C 0.72461(13) 0.35902(16) 0.08146(10) 0.0187(6) Uani 1 1 d . . .
H21 H 0.7373 0.3103 0.0856 0.022 Uiso 1 1 calc R . .
C22 C 0.75359(14) 0.41228(17) 0.11166(11) 0.0228(6) Uani 1 1 d . . .
H22 H 0.7855 0.3996 0.1365 0.027 Uiso 1 1 calc R . .
C23 C 0.73639(14) 0.48319(19) 0.10583(12) 0.0289(7) Uani 1 1 d . . .
H23 H 0.7559 0.5195 0.1267 0.035 Uiso 1 1 calc R . .
C24 C 0.69034(16) 0.50121(18) 0.06921(14) 0.0344(8) Uani 1 1 d . . .
H24 H 0.6787 0.5502 0.0646 0.041 Uiso 1 1 calc R . .
C25 C 0.66099(14) 0.44831(16) 0.03921(11) 0.0247(6) Uani 1 1 d . . .
H25 H 0.6294 0.4614 0.0142 0.030 Uiso 1 1 calc R . .
C26 C 0.55851(13) 0.33497(15) 0.00059(10) 0.0162(5) Uani 1 1 d . . .
C27 C 0.51301(13) 0.30163(15) 0.03242(10) 0.0178(5) Uani 1 1 d . . .
H27 H 0.5245 0.2614 0.0536 0.021 Uiso 1 1 calc R . .
C28 C 0.45135(14) 0.32654(16) 0.03352(11) 0.0229(6) Uani 1 1 d . . .
H28 H 0.4211 0.3036 0.0556 0.027 Uiso 1 1 calc R . .
C29 C 0.43337(14) 0.38474(17) 0.00260(13) 0.0277(7) Uani 1 1 d . . .
H29 H 0.3911 0.4019 0.0037 0.033 Uiso 1 1 calc R . .
C30 C 0.47750(15) 0.41778(17) -0.03004(12) 0.0279(7) Uani 1 1 d . . .
H30 H 0.4654 0.4573 -0.0516 0.033 Uiso 1 1 calc R . .
C31 C 0.53978(13) 0.39283(15) -0.03108(11) 0.0201(6) Uani 1 1 d . . .
H31 H 0.5697 0.4155 -0.0536 0.024 Uiso 1 1 calc R . .
C32 C 0.67543(13) 0.32344(14) -0.05895(9) 0.0153(5) Uani 1 1 d . . .
C33 C 0.64160(14) 0.31623(15) -0.10637(10) 0.0180(5) Uani 1 1 d . . .
H33 H 0.5978 0.3053 -0.1054 0.022 Uiso 1 1 calc R . .
C34 C 0.67216(14) 0.32506(16) -0.15505(10) 0.0227(6) Uani 1 1 d . . .
H34 H 0.6490 0.3201 -0.1871 0.027 Uiso 1 1 calc R . .
C35 C 0.73622(15) 0.34104(17) -0.15675(11) 0.0251(6) Uani 1 1 d . . .
H35 H 0.7569 0.3469 -0.1899 0.030 Uiso 1 1 calc R . .
C36 C 0.76974(14) 0.34837(16) -0.11007(11) 0.0210(6) Uani 1 1 d . . .
H36 H 0.8136 0.3591 -0.1112 0.025 Uiso 1 1 calc R . .
C37 C 0.73954(13) 0.34016(15) -0.06144(10) 0.0175(5) Uani 1 1 d . . .
H37 H 0.7629 0.3460 -0.0296 0.021 Uiso 1 1 calc R . .
C38 C 0.72022(12) 0.09852(15) -0.07829(9) 0.0145(5) Uani 1 1 d . . .
C39 C 0.75248(13) 0.15677(15) -0.10049(10) 0.0178(5) Uani 1 1 d . . .
H39 H 0.7346 0.2036 -0.0987 0.021 Uiso 1 1 calc R . .
C40 C 0.81069(13) 0.14675(16) -0.12518(10) 0.0193(6) Uani 1 1 d . . .
H40 H 0.8322 0.1866 -0.1404 0.023 Uiso 1 1 calc R . .
C41 C 0.83734(13) 0.07856(17) -0.12754(11) 0.0218(6) Uani 1 1 d . . .
H41 H 0.8773 0.0718 -0.1439 0.026 Uiso 1 1 calc R . .
C42 C 0.80555(14) 0.02048(17) -0.10604(12) 0.0274(7) Uani 1 1 d . . .
H42 H 0.8235 -0.0263 -0.1079 0.033 Uiso 1 1 calc R . .
C43 C 0.74673(14) 0.03058(16) -0.08153(11) 0.0220(6) Uani 1 1 d . . .
H43 H 0.7249 -0.0095 -0.0670 0.026 Uiso 1 1 calc R . .
C44 C 0.59250(12) 0.15049(15) -0.09125(9) 0.0157(5) Uani 1 1 d . . .
C45 C 0.60388(13) 0.14741(17) -0.14564(10) 0.0217(6) Uani 1 1 d . . .
H45 H 0.6422 0.1271 -0.1584 0.026 Uiso 1 1 calc R . .
C46 C 0.55929(15) 0.17397(19) -0.18157(10) 0.0278(7) Uani 1 1 d . . .
H46 H 0.5676 0.1722 -0.2186 0.033 Uiso 1 1 calc R . .
C47 C 0.50328(14) 0.20282(18) -0.16336(11) 0.0262(7) Uani 1 1 d . . .
H47 H 0.4729 0.2205 -0.1878 0.031 Uiso 1 1 calc R . .
C48 C 0.49129(14) 0.20596(17) -0.10923(11) 0.0227(6) Uani 1 1 d . . .
H48 H 0.4528 0.2260 -0.0967 0.027 Uiso 1 1 calc R . .
C49 C 0.53580(13) 0.17958(15) -0.07337(10) 0.0182(5) Uani 1 1 d . . .
H49 H 0.5273 0.1815 -0.0364 0.022 Uiso 1 1 calc R . .
C50 C 0.61620(13) 0.02457(15) -0.03124(10) 0.0165(5) Uani 1 1 d . . .
C51 C 0.57083(15) -0.00496(18) -0.06492(13) 0.0314(7) Uani 1 1 d . . .
H51 H 0.5522 0.0242 -0.0916 0.038 Uiso 1 1 calc R . .
C52 C 0.55249(16) -0.0767(2) -0.05987(16) 0.0400(9) Uani 1 1 d . . .
H52 H 0.5216 -0.0959 -0.0833 0.048 Uiso 1 1 calc R . .
C53 C 0.57850(14) -0.11989(17) -0.02148(13) 0.0277(7) Uani 1 1 d . . .
H53 H 0.5666 -0.1691 -0.0187 0.033 Uiso 1 1 calc R . .
C54 C 0.62217(15) -0.09068(17) 0.01293(12) 0.0253(6) Uani 1 1 d . . .
H54 H 0.6399 -0.1198 0.0401 0.030 Uiso 1 1 calc R . .
C55 C 0.64049(14) -0.01948(16) 0.00829(11) 0.0223(6) Uani 1 1 d . . .
H55 H 0.6703 -0.0003 0.0326 0.027 Uiso 1 1 calc R . .
O1 O 0.80430(9) 0.20620(13) 0.02006(8) 0.0270(5) Uani 1 1 d . . .
P1 P 0.64958(3) 0.18972(4) 0.12710(2) 0.01391(14) Uani 1 1 d . . .
P2 P 0.64019(3) 0.30290(4) 0.00620(2) 0.01266(13) Uani 1 1 d . . .
P3 P 0.64737(3) 0.11657(4) -0.04071(2) 0.01269(13) Uani 1 1 d . . .
Ru1 Ru 0.662625(9) 0.182903(11) 0.035803(7) 0.01118(6) Uani 1 1 d . . .
H1 H 0.5876(13) 0.1590(17) 0.0427(10) 0.012(7) Uiso 1 1 d . . .
H2 H 0.6807(16) 0.103(2) 0.0549(13) 0.041(10) Uiso 1 1 d . . .
C1S C 0.5507(3) 0.9437(5) 0.7094(3) 0.070(2) Uani 0.40 1 d PGDU A 1
C2S C 0.5417(4) 0.9407(6) 0.7639(3) 0.073(2) Uani 0.40 1 d PGDU A 1
H2S H 0.5017 0.9274 0.7779 0.088 Uiso 0.40 1 calc PR A 1
C3S C 0.5912(5) 0.9570(6) 0.7980(2) 0.076(2) Uani 0.40 1 d PGDU A 1
H3S H 0.5851 0.9549 0.8353 0.091 Uiso 0.40 1 calc PR A 1
C4S C 0.6498(4) 0.9765(6) 0.7776(3) 0.074(2) Uani 0.40 1 d PGDU A 1
H4S H 0.6836 0.9877 0.8009 0.089 Uiso 0.40 1 calc PR A 1
C5S C 0.6588(3) 0.9795(6) 0.7231(3) 0.074(2) Uani 0.40 1 d PGDU A 1
H5S H 0.6988 0.9928 0.7091 0.089 Uiso 0.40 1 calc PR A 1
C6S C 0.6092(4) 0.9632(6) 0.6890(2) 0.073(2) Uani 0.40 1 d PGDU A 1
H6S H 0.6154 0.9653 0.6517 0.088 Uiso 0.40 1 calc PR A 1
C7S C 0.4927(5) 0.9247(8) 0.6759(4) 0.074(3) Uani 0.40 1 d PDU A 1
H7S1 H 0.4577 0.9111 0.6993 0.112 Uiso 0.40 1 calc PR A 1
H7S2 H 0.5029 0.8844 0.6524 0.112 Uiso 0.40 1 calc PR A 1
H7S3 H 0.4803 0.9665 0.6546 0.112 Uiso 0.40 1 calc PR A 1
C1S' C 0.5740(4) 0.9531(7) 0.7253(3) 0.076(2) Uani 0.40 1 d PDU B 2
C2S' C 0.5779(5) 0.9430(8) 0.7798(3) 0.079(2) Uani 0.40 1 d PDU B 2
H2S' H 0.5450 0.9187 0.7981 0.094 Uiso 0.40 1 calc PR B 2
C3S' C 0.6300(5) 0.9685(7) 0.8076(3) 0.074(2) Uani 0.40 1 d PDU B 2
H3S' H 0.6318 0.9634 0.8450 0.089 Uiso 0.40 1 calc PR B 2
C4S' C 0.6794(4) 1.0015(7) 0.7806(3) 0.071(2) Uani 0.40 1 d PDU B 2
H4S' H 0.7168 1.0147 0.7989 0.085 Uiso 0.40 1 calc PR B 2
C5S' C 0.6739(4) 1.0150(7) 0.7266(3) 0.076(2) Uani 0.40 1 d PDU B 2
H5S' H 0.7051 1.0427 0.7088 0.091 Uiso 0.40 1 calc PR B 2
C6S' C 0.6225(5) 0.9879(8) 0.6985(3) 0.075(2) Uani 0.40 1 d PDU B 2
H6S' H 0.6207 0.9932 0.6611 0.091 Uiso 0.40 1 calc PR B 2
C7S' C 0.5153(5) 0.9209(9) 0.6989(5) 0.081(3) Uani 0.40 1 d PDU B 2
H7S4 H 0.5262 0.9041 0.6632 0.121 Uiso 0.40 1 calc PR B 2
H7S5 H 0.4823 0.9577 0.6965 0.121 Uiso 0.40 1 calc PR B 2
H7S6 H 0.5000 0.8802 0.7200 0.121 Uiso 0.40 1 calc PR B 2
C1H C 0.5117(9) 0.9345(15) 0.6685(7) 0.075(5) Uani 0.20 1 d PGDU C 3
H1H1 H 0.5126 0.9829 0.6531 0.112 Uiso 0.20 1 d PR C 3
H1H2 H 0.4765 0.9072 0.6532 0.112 Uiso 0.20 1 d PR C 3
H1H3 H 0.5515 0.9098 0.6607 0.112 Uiso 0.20 1 d PR C 3
C2H C 0.5049(7) 0.9385(12) 0.7290(8) 0.081(4) Uani 0.20 1 d PGDU C 3
H2H1 H 0.4990 0.8893 0.7430 0.098 Uiso 0.20 1 d PR C 3
H2H2 H 0.4666 0.9667 0.7377 0.098 Uiso 0.20 1 d PR C 3
C3H C 0.5621(7) 0.9731(11) 0.7567(6) 0.083(4) Uani 0.20 1 d PGDU C 3
H3H1 H 0.5580 1.0262 0.7571 0.099 Uiso 0.20 1 d PR C 3
H3H2 H 0.5658 0.9557 0.7936 0.099 Uiso 0.20 1 d PR C 3
C4H C 0.6198(6) 0.9500(9) 0.7238(6) 0.092(4) Uani 0.20 1 d PGDU C 3
H4H1 H 0.6206 0.9775 0.6902 0.110 Uiso 0.20 1 d PR C 3
H4H2 H 0.6161 0.8982 0.7149 0.110 Uiso 0.20 1 d PR C 3
C5H C 0.6817(7) 0.9629(11) 0.7542(8) 0.095(4) Uani 0.20 1 d PGDU C 3
H5H1 H 0.6781 0.9446 0.7910 0.113 Uiso 0.20 1 d PR C 3
H5H2 H 0.7172 0.9381 0.7365 0.113 Uiso 0.20 1 d PR C 3
C6H C 0.6925(8) 1.0446(12) 0.7544(9) 0.087(5) Uani 0.20 1 d PGDU C 3
H6H1 H 0.7191 1.0579 0.7242 0.131 Uiso 0.20 1 d PR C 3
H6H2 H 0.7136 1.0586 0.7875 0.131 Uiso 0.20 1 d PR C 3
H6H3 H 0.6518 1.0694 0.7518 0.131 Uiso 0.20 1 d PR C 3

loop_
_atom_site_aniso_label
_atom_site_aniso_U_11
_atom_site_aniso_U_22
_atom_site_aniso_U_33
_atom_site_aniso_U_23
_atom_site_aniso_U_13
_atom_site_aniso_U_12
C1 0.0221(17) 0.0179(14) 0.0173(11) -0.0008(10) -0.0011(10) 0.0028(11)
C2 0.0154(15) 0.0211(14) 0.0172(11) 0.0033(10) 0.0051(9) 0.0018(11)
C3 0.042(2) 0.0300(18) 0.0169(12) 0.0029(12) 0.0001(12) -0.0031(15)
C4 0.062(3) 0.042(2) 0.0233(15) 0.0163(15) -0.0012(15) -0.005(2)
C5 0.053(2) 0.0278(19) 0.0333(17) 0.0164(14) 0.0069(15) -0.0063(17)
C6 0.0314(19) 0.0247(17) 0.0331(15) 0.0038(13) 0.0114(13) -0.0049(14)
C7 0.0218(16) 0.0204(15) 0.0194(12) 0.0032(11) 0.0046(10) 0.0002(12)
C8 0.0215(16) 0.0238(15) 0.0150(11) 0.0043(10) -0.0036(10) -0.0027(12)
C9 0.0218(17) 0.038(2) 0.0227(13) 0.0035(13) -0.0036(11) 0.0000(14)
C10 0.0183(18) 0.061(3) 0.0344(17) 0.0092(17) -0.0102(12) -0.0068(17)
C11 0.036(2) 0.049(3) 0.0336(17) 0.0122(16) -0.0170(14) -0.0189(18)
C12 0.056(2) 0.032(2) 0.0230(14) 0.0005(13) -0.0165(14) -0.0115(17)
C13 0.0346(19) 0.0264(17) 0.0191(12) -0.0005(12) -0.0078(11) -0.0016(14)
C14 0.0175(15) 0.0269(16) 0.0137(10) -0.0047(11) 0.0003(9) 0.0041(12)
C15 0.0199(18) 0.0296(18) 0.0418(17) -0.0125(15) 0.0055(13) 0.0012(14)
C16 0.0150(18) 0.050(2) 0.050(2) -0.0173(18) 0.0063(13) 0.0017(16)
C17 0.0250(18) 0.048(2) 0.0241(13) -0.0082(14) 0.0014(11) 0.0192(16)
C18 0.042(2) 0.0271(17) 0.0213(13) 0.0006(12) 0.0026(12) 0.0157(15)
C19 0.0273(17) 0.0273(16) 0.0185(12) 0.0009(12) 0.0039(10) 0.0070(13)
C20 0.0148(14) 0.0142(13) 0.0174(11) -0.0024(9) 0.0001(9) -0.0032(10)
C21 0.0181(15) 0.0177(14) 0.0202(12) -0.0004(10) -0.0017(10) -0.0017(11)
C22 0.0226(16) 0.0241(16) 0.0218(12) 0.0012(11) -0.0056(11) -0.0065(12)
C23 0.0267(18) 0.0256(17) 0.0344(15) -0.0072(13) -0.0053(12) -0.0077(14)
C24 0.036(2) 0.0160(15) 0.051(2) -0.0076(15) -0.0156(15) 0.0008(14)
C25 0.0264(17) 0.0152(13) 0.0326(14) -0.0043(12) -0.0122(12) 0.0019(12)
C26 0.0155(14) 0.0129(13) 0.0203(11) -0.0017(10) -0.0037(9) 0.0016(10)
C27 0.0158(15) 0.0172(13) 0.0203(11) -0.0030(10) -0.0027(9) 0.0004(11)
C28 0.0163(16) 0.0215(15) 0.0309(14) -0.0030(12) 0.0009(11) -0.0017(11)
C29 0.0131(16) 0.0238(16) 0.0462(18) -0.0057(14) -0.0062(12) 0.0032(12)
C30 0.0239(18) 0.0181(15) 0.0416(17) 0.0016(13) -0.0099(13) 0.0045(12)
C31 0.0172(15) 0.0145(13) 0.0284(13) 0.0014(11) -0.0051(10) -0.0004(11)
C32 0.0191(15) 0.0112(12) 0.0155(10) 0.0000(9) 0.0015(9) -0.0009(10)
C33 0.0216(15) 0.0139(12) 0.0186(11) 0.0033(10) -0.0020(10) -0.0025(11)
C34 0.0333(18) 0.0203(15) 0.0146(11) 0.0018(10) -0.0015(10) -0.0029(13)
C35 0.0338(19) 0.0200(15) 0.0215(12) 0.0029(11) 0.0088(11) -0.0031(13)
C36 0.0202(16) 0.0172(14) 0.0256(13) 0.0014(11) 0.0074(10) -0.0014(12)
C37 0.0194(15) 0.0129(13) 0.0202(11) 0.0004(10) -0.0003(10) 0.0004(11)
C38 0.0154(14) 0.0146(13) 0.0135(10) -0.0024(9) -0.0016(9) 0.0002(10)
C39 0.0194(15) 0.0130(13) 0.0209(11) 0.0007(10) 0.0018(10) 0.0016(11)
C40 0.0191(15) 0.0189(14) 0.0199(12) 0.0021(11) 0.0019(10) -0.0011(12)
C41 0.0156(15) 0.0245(15) 0.0254(13) -0.0016(11) 0.0040(10) 0.0015(12)
C42 0.0271(18) 0.0182(15) 0.0370(16) -0.0011(13) 0.0094(13) 0.0062(13)
C43 0.0215(16) 0.0143(14) 0.0302(14) 0.0012(11) 0.0062(11) -0.0007(11)
C44 0.0162(14) 0.0148(13) 0.0163(11) -0.0006(10) -0.0018(9) -0.0021(11)
C45 0.0189(16) 0.0279(17) 0.0183(12) -0.0030(11) -0.0009(10) 0.0001(12)
C46 0.0280(18) 0.041(2) 0.0138(11) 0.0029(12) -0.0048(10) -0.0022(14)
C47 0.0227(17) 0.0320(18) 0.0240(13) 0.0065(12) -0.0114(11) -0.0005(13)
C48 0.0158(16) 0.0244(15) 0.0278(13) 0.0018(12) -0.0023(10) 0.0018(12)
C49 0.0195(15) 0.0173(14) 0.0177(11) -0.0013(10) -0.0014(10) -0.0021(11)
C50 0.0136(14) 0.0143(12) 0.0216(12) -0.0018(10) 0.0032(9) -0.0013(10)
C51 0.0292(19) 0.0195(16) 0.0454(18) 0.0042(14) -0.0173(14) -0.0041(14)
C52 0.031(2) 0.0230(18) 0.066(2) -0.0002(17) -0.0209(17) -0.0108(15)
C53 0.0202(17) 0.0157(14) 0.0471(18) -0.0019(13) 0.0091(13) -0.0063(12)
C54 0.0313(18) 0.0176(15) 0.0270(14) 0.0035(12) 0.0070(12) -0.0012(13)
C55 0.0270(17) 0.0182(14) 0.0216(12) 0.0006(11) 0.0008(11) -0.0048(12)
O1 0.0105(12) 0.0362(14) 0.0344(11) 0.0002(10) 0.0023(8) 0.0002(9)
P1 0.0134(4) 0.0158(3) 0.0124(3) -0.0011(2) 0.0001(2) 0.0010(3)
P2 0.0115(3) 0.0121(3) 0.0144(3) 0.0002(2) -0.0007(2) 0.0002(3)
P3 0.0133(4) 0.0118(3) 0.0129(3) -0.0003(2) -0.0003(2) -0.0002(3)
Ru1 0.01084(12) 0.01123(9) 0.01149(8) 0.00010(7) -0.00009(7) 0.00066(8)
C1S 0.073(3) 0.075(3) 0.062(3) 0.000(3) 0.001(3) 0.002(3)
C2S 0.075(3) 0.082(4) 0.064(3) 0.005(3) 0.001(3) 0.005(3)
C3S 0.078(3) 0.081(4) 0.069(3) -0.004(3) 0.000(3) -0.002(3)
C4S 0.080(3) 0.077(4) 0.066(3) -0.003(3) 0.003(3) 0.005(3)
C5S 0.078(3) 0.077(4) 0.067(3) 0.011(3) -0.001(3) 0.001(3)
C6S 0.075(3) 0.080(4) 0.065(3) 0.006(3) 0.003(3) -0.003(3)
C7S 0.080(4) 0.074(5) 0.070(4) -0.004(4) -0.002(4) -0.009(4)
C1S' 0.074(3) 0.072(3) 0.081(3) 0.002(3) 0.013(3) 0.006(3)
C2S' 0.079(3) 0.076(4) 0.081(3) -0.006(3) 0.018(3) -0.002(3)
C3S' 0.072(3) 0.073(4) 0.077(3) 0.001(3) 0.013(3) 0.008(3)
C4S' 0.073(3) 0.066(4) 0.074(3) -0.003(3) 0.007(3) 0.005(3)
C5S' 0.078(3) 0.072(4) 0.078(3) 0.003(3) 0.004(3) -0.001(3)
C6S' 0.076(3) 0.074(4) 0.077(3) 0.002(3) 0.007(3) -0.001(3)
C7S' 0.080(4) 0.077(5) 0.086(4) 0.002(4) 0.013(4) -0.005(4)
C1H 0.075(7) 0.074(7) 0.075(5) -0.002(4) 0.005(4) -0.006(4)
C2H 0.085(5) 0.082(5) 0.077(5) 0.001(4) -0.002(3) -0.005(4)
C3H 0.087(5) 0.083(5) 0.079(5) 0.004(3) -0.004(3) -0.005(3)
C4H 0.089(5) 0.092(5) 0.094(5) 0.008(3) -0.001(3) -0.003(3)
C5H 0.092(5) 0.096(5) 0.095(5) 0.003(4) -0.001(3) -0.002(4)
C6H 0.089(6) 0.091(6) 0.081(7) 0.000(4) 0.005(4) 0.001(4)

loop_
_atom_type_symbol
_atom_type_description
_atom_type_scat_dispersion_real
_atom_type_scat_dispersion_imag
_atom_type_scat_source
C C 0.0033 0.0016 'International Tables Vol C Tables 4.2.6.8 and 6.1.1.4'
H H 0.0000 0.0000 'International Tables Vol C Tables 4.2.6.8 and 6.1.1.4'
O O 0.0106 0.0060 'International Tables Vol C Tables 4.2.6.8 and 6.1.1.4'
Ru Ru -1.2594 0.8363 'International Tables Vol C Tables 4.2.6.8 and 6.1.1.4'
P P 0.1023 0.0942 'International Tables Vol C Tables 4.2.6.8 and 6.1.1.4'

loop_
_geom_angle_atom_site_label_1
_geom_angle_atom_site_label_2
_geom_angle_atom_site_label_3
_geom_angle
O1 C1 Ru1 177.6(3)
C7 C2 C3 118.4(3)
C7 C2 P1 120.1(2)
C3 C2 P1 121.5(2)
C4 C3 C2 120.1(3)
C5 C4 C3 120.6(3)
C4 C5 C6 120.0(3)
C7 C6 C5 119.8(3)
C6 C7 C2 121.1(3)
C13 C8 C9 118.5(3)
C13 C8 P1 124.2(2)
C9 C8 P1 117.3(2)
C10 C9 C8 120.6(3)
C11 C10 C9 120.6(3)
C10 C11 C12 119.8(3)
C11 C12 C13 120.2(3)
C12 C13 C8 120.3(3)
C15 C14 C19 118.1(3)
C15 C14 P1 120.8(2)
C19 C14 P1 120.9(2)
C16 C15 C14 121.0(3)
C17 C16 C15 120.4(3)
C16 C17 C18 119.6(3)
C17 C18 C19 120.3(3)
C18 C19 C14 120.5(3)
C21 C20 C25 118.0(2)
C21 C20 P2 119.4(2)
C25 C20 P2 122.7(2)
C20 C21 C22 121.1(3)
C23 C22 C21 120.4(3)
C22 C23 C24 119.3(3)
C23 C24 C25 120.5(3)
C24 C25 C20 120.7(3)
C31 C26 C27 118.3(3)
C31 C26 P2 124.2(2)
C27 C26 P2 117.5(2)
C28 C27 C26 120.8(3)
C27 C28 C29 120.5(3)
C28 C29 C30 119.6(3)
C29 C30 C31 120.0(3)
C26 C31 C30 120.8(3)
C37 C32 C33 118.7(2)
C37 C32 P2 118.69(19)
C33 C32 P2 122.3(2)
C34 C33 C32 120.2(3)
C35 C34 C33 120.3(3)
C36 C35 C34 119.8(2)
C35 C36 C37 120.3(3)
C36 C37 C32 120.8(2)
C43 C38 C39 119.0(3)
C43 C38 P3 122.4(2)
C39 C38 P3 118.3(2)
C40 C39 C38 120.5(3)
C41 C40 C39 120.0(3)
C42 C41 C40 119.8(3)
C41 C42 C43 120.0(3)
C38 C43 C42 120.5(3)
C49 C44 C45 118.9(2)
C49 C44 P3 117.00(18)
C45 C44 P3 124.0(2)
C44 C45 C46 120.4(3)
C47 C46 C45 120.1(3)
C46 C47 C48 120.0(3)
C47 C48 C49 119.9(3)
C44 C49 C48 120.6(2)
C55 C50 C51 117.4(3)
C55 C50 P3 120.4(2)
C51 C50 P3 122.1(2)
C52 C51 C50 120.8(3)
C53 C52 C51 120.7(3)
C52 C53 C54 118.9(3)
C53 C54 C55 120.7(3)
C54 C55 C50 121.4(3)
C14 P1 C8 102.58(13)
C14 P1 C2 100.62(13)
C8 P1 C2 100.12(13)
C14 P1 Ru1 118.04(8)
C8 P1 Ru1 119.36(9)
C2 P1 Ru1 113.10(9)
C26 P2 C32 104.20(12)
C26 P2 C20 101.76(12)
C32 P2 C20 98.72(12)
C26 P2 Ru1 120.84(9)
C32 P2 Ru1 112.92(9)
C20 P2 Ru1 115.48(9)
C44 P3 C38 103.59(11)
C44 P3 C50 100.45(12)
C38 P3 C50 101.37(12)
C44 P3 Ru1 119.01(9)
C38 P3 Ru1 114.19(8)
C50 P3 Ru1 115.78(8)
C1 Ru1 P3 96.58(8)
C1 Ru1 P1 103.50(8)
P3 Ru1 P1 147.13(3)
C1 Ru1 P2 90.51(9)
P3 Ru1 P2 101.99(2)
P1 Ru1 P2 103.55(2)
C2S C1S C6S 120.0
C2S C1S C7S 115.2(5)
C6S C1S C7S 124.8(5)
C1S C2S C3S 120.0
C2S C3S C4S 120.0
C3S C4S C5S 120.0
C6S C5S C4S 120.0
C5S C6S C1S 120.0
C2S' C1S' C6S' 119.91(12)
C2S' C1S' C7S' 115.3(5)
C6S' C1S' C7S' 124.8(5)
C3S' C2S' C1S' 120.05(13)
C2S' C3S' C4S' 119.95(14)
C5S' C4S' C3S' 119.78(14)
C4S' C5S' C6S' 119.94(15)
C1S' C6S' C5S' 119.95(13)
C1H C2H C3H 113.5
C4H C3H C2H 105.2
C3H C4H C5H 111.3
C6H C5H C4H 106.5

loop_
_geom_bond_atom_site_label_1
_geom_bond_atom_site_label_2
_geom_bond_distance
C1 O1 1.157(3)
C1 Ru1 1.900(3)
C2 C7 1.398(4)
C2 C3 1.401(4)
C2 P1 1.847(3)
C3 C4 1.396(5)
C4 C5 1.376(5)
C5 C6 1.390(4)
C6 C7 1.385(4)
C8 C13 1.395(4)
C8 C9 1.404(4)
C8 P1 1.843(3)
C9 C10 1.378(4)
C10 C11 1.378(6)
C11 C12 1.384(5)
C12 C13 1.394(4)
C14 C15 1.392(4)
C14 C19 1.397(4)
C14 P1 1.840(3)
C15 C16 1.388(4)
C16 C17 1.373(5)
C17 C18 1.383(5)
C18 C19 1.395(4)
C20 C21 1.388(4)
C20 C25 1.398(4)
C20 P2 1.853(3)
C21 C22 1.391(4)
C22 C23 1.375(5)
C23 C24 1.384(4)
C24 C25 1.387(4)
C26 C31 1.397(4)
C26 C27 1.399(4)
C26 P2 1.834(3)
C27 C28 1.385(4)
C28 C29 1.386(4)
C29 C30 1.388(4)
C30 C31 1.398(4)
C32 C37 1.394(4)
C32 C33 1.401(4)
C32 P2 1.845(3)
C33 C34 1.398(4)
C34 C35 1.389(4)
C35 C36 1.381(4)
C36 C37 1.392(4)
C38 C43 1.384(4)
C38 C39 1.397(4)
C38 P3 1.841(3)
C39 C40 1.393(4)
C40 C41 1.388(4)
C41 C42 1.382(4)
C42 C43 1.403(4)
C44 C49 1.391(4)
C44 C45 1.394(3)
C44 P3 1.836(3)
C45 C46 1.399(4)
C46 C47 1.380(4)
C47 C48 1.390(4)
C48 C49 1.395(4)
C50 C55 1.389(4)
C50 C51 1.395(4)
C50 P3 1.847(3)
C51 C52 1.394(5)
C52 C53 1.373(5)
C53 C54 1.379(4)
C54 C55 1.383(4)
P1 Ru1 2.3228(6)
P2 Ru1 2.3983(7)
P3 Ru1 2.3124(7)
C1S C2S 1.3900
C1S C6S 1.3900
C1S C7S 1.531(5)
C2S C3S 1.3900
C3S C4S 1.3900
C4S C5S 1.3900
C5S C6S 1.3900
C1S' C2S' 1.3898(9)
C1S' C6S' 1.3900(9)
C1S' C7S' 1.531(5)
C2S' C3S' 1.3898(10)
C3S' C4S' 1.3905(10)
C4S' C5S' 1.3897(10)
C5S' C6S' 1.3904(10)
C1H C2H 1.5333
C2H C3H 1.5385
C3H C4H 1.5381
C4H C5H 1.5382
C5H C6H 1.5341

loop_
_geom_torsion_atom_site_label_1
_geom_torsion_atom_site_label_2
_geom_torsion_atom_site_label_3
_geom_torsion_atom_site_label_4
_geom_torsion
C7 C2 C3 C4 0.6(5)
P1 C2 C3 C4 179.6(3)
C2 C3 C4 C5 -1.3(6)
C3 C4 C5 C6 0.9(6)
C4 C5 C6 C7 0.3(5)
C5 C6 C7 C2 -1.1(5)
C3 C2 C7 C6 0.6(4)
P1 C2 C7 C6 -178.5(2)
C13 C8 C9 C10 -1.2(5)
P1 C8 C9 C10 179.1(3)
C8 C9 C10 C11 -0.5(5)
C9 C10 C11 C12 1.5(6)
C10 C11 C12 C13 -0.8(5)
C11 C12 C13 C8 -0.9(5)
C9 C8 C13 C12 1.9(4)
P1 C8 C13 C12 -178.4(2)
C19 C14 C15 C16 0.0(4)
P1 C14 C15 C16 -175.3(3)
C14 C15 C16 C17 -0.9(5)
C15 C16 C17 C18 1.1(5)
C16 C17 C18 C19 -0.5(4)
C17 C18 C19 C14 -0.5(4)
C15 C14 C19 C18 0.7(4)
P1 C14 C19 C18 175.9(2)
C25 C20 C21 C22 1.7(4)
P2 C20 C21 C22 -179.9(2)
C20 C21 C22 C23 -0.8(4)
C21 C22 C23 C24 -0.6(5)
C22 C23 C24 C25 1.0(5)
C23 C24 C25 C20 0.0(5)
C21 C20 C25 C24 -1.3(4)
P2 C20 C25 C24 -179.7(3)
C31 C26 C27 C28 -1.6(4)
P2 C26 C27 C28 174.9(2)
C26 C27 C28 C29 0.6(4)
C27 C28 C29 C30 0.6(5)
C28 C29 C30 C31 -0.7(5)
C27 C26 C31 C30 1.5(4)
P2 C26 C31 C30 -174.8(2)
C29 C30 C31 C26 -0.3(5)
C37 C32 C33 C34 0.6(4)
P2 C32 C33 C34 -173.2(2)
C32 C33 C34 C35 0.0(4)
C33 C34 C35 C36 -0.2(5)
C34 C35 C36 C37 -0.3(5)
C35 C36 C37 C32 0.9(4)
C33 C32 C37 C36 -1.1(4)
P2 C32 C37 C36 173.0(2)
C43 C38 C39 C40 -0.5(4)
P3 C38 C39 C40 174.23(19)
C38 C39 C40 C41 -0.5(4)
C39 C40 C41 C42 1.0(4)
C40 C41 C42 C43 -0.5(5)
C39 C38 C43 C42 0.9(4)
P3 C38 C43 C42 -173.6(2)
C41 C42 C43 C38 -0.4(4)
C49 C44 C45 C46 0.8(5)
P3 C44 C45 C46 179.5(2)
C44 C45 C46 C47 -0.7(5)
C45 C46 C47 C48 0.4(5)
C46 C47 C48 C49 -0.3(5)
C45 C44 C49 C48 -0.7(4)
P3 C44 C49 C48 -179.4(2)
C47 C48 C49 C44 0.4(5)
C55 C50 C51 C52 -2.1(5)
P3 C50 C51 C52 174.0(3)
C50 C51 C52 C53 0.3(6)
C51 C52 C53 C54 1.5(6)
C52 C53 C54 C55 -1.3(5)
C53 C54 C55 C50 -0.7(4)
C51 C50 C55 C54 2.3(4)
P3 C50 C55 C54 -173.8(2)
C15 C14 P1 C8 -126.4(2)
C19 C14 P1 C8 58.4(2)
C15 C14 P1 C2 -23.4(3)
C19 C14 P1 C2 161.4(2)
C15 C14 P1 Ru1 100.1(2)
C19 C14 P1 Ru1 -75.0(2)
C13 C8 P1 C14 6.6(3)
C9 C8 P1 C14 -173.7(2)
C13 C8 P1 C2 -96.8(3)
C9 C8 P1 C2 82.9(2)
C13 C8 P1 Ru1 139.3(2)
C9 C8 P1 Ru1 -41.0(3)
C7 C2 P1 C14 93.1(2)
C3 C2 P1 C14 -86.0(3)
C7 C2 P1 C8 -161.9(2)
C3 C2 P1 C8 19.0(3)
C7 C2 P1 Ru1 -33.8(2)
C3 C2 P1 Ru1 147.1(2)
C31 C26 P2 C32 -30.4(3)
C27 C26 P2 C32 153.3(2)
C31 C26 P2 C20 71.9(3)
C27 C26 P2 C20 -104.4(2)
C31 C26 P2 Ru1 -158.6(2)
C27 C26 P2 Ru1 25.0(2)
C37 C32 P2 C26 148.4(2)
C33 C32 P2 C26 -37.8(3)
C37 C32 P2 C20 43.8(2)
C33 C32 P2 C20 -142.3(2)
C37 C32 P2 Ru1 -78.7(2)
C33 C32 P2 Ru1 95.2(2)
C21 C20 P2 C26 145.5(2)
C25 C20 P2 C26 -36.2(3)
C21 C20 P2 C32 -107.9(2)
C25 C20 P2 C32 70.4(3)
C21 C20 P2 Ru1 12.7(2)
C25 C20 P2 Ru1 -169.0(2)
C49 C44 P3 C38 -170.3(2)
C45 C44 P3 C38 11.1(3)
C49 C44 P3 C50 85.2(2)
C45 C44 P3 C50 -93.5(3)
C49 C44 P3 Ru1 -42.2(2)
C45 C44 P3 Ru1 139.1(2)
C43 C38 P3 C44 -119.4(2)
C39 C38 P3 C44 66.1(2)
C43 C38 P3 C50 -15.6(2)
C39 C38 P3 C50 169.9(2)
C43 C38 P3 Ru1 109.7(2)
C39 C38 P3 Ru1 -64.9(2)
C55 C50 P3 C44 -173.7(2)
C51 C50 P3 C44 10.3(3)
C55 C50 P3 C38 79.9(2)
C51 C50 P3 C38 -96.0(3)
C55 C50 P3 Ru1 -44.2(3)
C51 C50 P3 Ru1 139.8(2)
O1 C1 Ru1 P3 -47(6)
O1 C1 Ru1 P1 106(6)
O1 C1 Ru1 P2 -150(6)
C44 P3 Ru1 C1 -119.08(13)
C38 P3 Ru1 C1 3.85(13)
C50 P3 Ru1 C1 121.04(13)
C44 P3 Ru1 P1 113.22(10)
C38 P3 Ru1 P1 -123.85(10)
C50 P3 Ru1 P1 -6.65(12)
C44 P3 Ru1 P2 -27.16(10)
C38 P3 Ru1 P2 95.77(10)
C50 P3 Ru1 P2 -147.03(10)
C14 P1 Ru1 C1 135.46(15)
C8 P1 Ru1 C1 9.82(15)
C2 P1 Ru1 C1 -107.51(13)
C14 P1 Ru1 P3 -98.47(12)
C8 P1 Ru1 P3 135.88(12)
C2 P1 Ru1 P3 18.55(11)
C14 P1 Ru1 P2 41.61(12)
C8 P1 Ru1 P2 -84.03(12)
C2 P1 Ru1 P2 158.64(10)
C26 P2 Ru1 C1 177.96(12)
C32 P2 Ru1 C1 53.73(12)
C20 P2 Ru1 C1 -58.84(12)
C26 P2 Ru1 P3 81.13(10)
C32 P2 Ru1 P3 -43.10(10)
C20 P2 Ru1 P3 -155.68(9)
C26 P2 Ru1 P1 -78.01(10)
C32 P2 Ru1 P1 157.76(10)
C20 P2 Ru1 P1 45.18(10)
C6S C1S C2S C3S 0.0
C7S C1S C2S C3S -179.90(13)
C1S C2S C3S C4S 0.0
C2S C3S C4S C5S 0.0
C3S C4S C5S C6S 0.0
C4S C5S C6S C1S 0.0
C2S C1S C6S C5S 0.0
C7S C1S C6S C5S 179.89(14)
C6S' C1S' C2S' C3S' 1(2)
C7S' C1S' C2S' C3S' 178.4(13)
C1S' C2S' C3S' C4S' -3(2)
C2S' C3S' C4S' C5S' 6(2)
C3S' C4S' C5S' C6S' -7.8(19)
C2S' C1S' C6S' C5S' -2(2)
C7S' C1S' C6S' C5S' -179.8(14)
C4S' C5S' C6S' C1S' 6(2)
C1H C2H C3H C4H -34.5
C2H C3H C4H C5H -164.8
C3H C4H C5H C6H -72.9
